data_7243441
loop_
_publ_author_name
'Boulhaoua, Mohammed'
'Pasinszki, Tibor'
'Torvisco, Ana'
'Ol\'ah-Szab\'o, Rita'
'B\>osze, Szilvia'
'Cs\'ampai, Antal'

_publ_section_title
;
 Synthesis, structure and in vitro antiproliferative effects of
 alkyne-linked 1,2,4-thiadiazole hybrids including erlotinib- and
 ferrocene-containing derivatives
;
_journal_issue 46
_journal_name_full 'RSC Advances'
_journal_page_first 28685
_journal_page_last 28697
_journal_paper_doi 10.1039/D1RA05095H
_journal_volume 11
_journal_year 2021
_chemical_formula_moiety 'C14 H9 Fe I N2 S'
_chemical_formula_sum 'C14 H9 Fe I N2 S'
_chemical_formula_weight 420.04
_space_group_crystal_system monoclinic
_space_group_IT_number 14
_space_group_name_Hall '-P 2ybc'
_space_group_name_H-M_alt 'P 1 21/c 1'
_atom_sites_solution_hydrogens geom
_atom_sites_solution_primary iterative
_audit_creation_method SHELXL-2018/3
_audit_update_record
;
2020-09-29 deposited with the CCDC.	2021-08-16 downloaded from the CCDC.
;
_cell_angle_alpha 90
_cell_angle_beta 91.413(4)
_cell_angle_gamma 90
_cell_formula_units_Z 4
_cell_length_a 12.0436(10)
_cell_length_b 14.8358(12)
_cell_length_c 7.5107(6)
_cell_measurement_reflns_used 6889
_cell_measurement_temperature 100(2)
_cell_measurement_theta_max 32.43
_cell_measurement_theta_min 3.38
_cell_volume 1341.58(19)
_computing_cell_refinement 'SAINT V8.38A (Bruker AXS Inc., 2017)'
_computing_data_collection 'Bruker APEX2'
_computing_data_reduction 'SAINT V8.38A (Bruker AXS Inc., 2017)'
_computing_molecular_graphics 'shelXle (C.B. Huebschle, rev 924)'
_computing_publication_material 'Bruker SHELXTL'
_computing_structure_refinement 'SHELXL-2018/3 (Sheldrick, 2018)'
_computing_structure_solution 'SHELXT 2014/5 (Sheldrick, 2014)'
_diffrn_ambient_temperature 100(2)
_diffrn_detector 'Bruker APEX2 area detector'
_diffrn_detector_type 'CCD area detector'
_diffrn_measured_fraction_theta_full 0.991
_diffrn_measured_fraction_theta_max 0.991
_diffrn_measurement_device 'three-circle diffractometer'
_diffrn_measurement_device_type 'Bruker APEX-II CCD'
_diffrn_measurement_method '\f and \w scans'
_diffrn_radiation_monochromator 'multilayer monochromator'
_diffrn_radiation_probe x-ray
_diffrn_radiation_source 'Incoatec microfocus sealed tube'
_diffrn_radiation_type MoK\a
_diffrn_radiation_wavelength 0.71073
_diffrn_reflns_av_R_equivalents 0.1169
_diffrn_reflns_av_unetI/netI 0.0493
_diffrn_reflns_Laue_measured_fraction_full 0.991
_diffrn_reflns_Laue_measured_fraction_max 0.991
_diffrn_reflns_limit_h_max 10
_diffrn_reflns_limit_h_min -14
_diffrn_reflns_limit_k_max 17
_diffrn_reflns_limit_k_min -17
_diffrn_reflns_limit_l_max 8
_diffrn_reflns_limit_l_min -8
_diffrn_reflns_number 31160
_diffrn_reflns_point_group_measured_fraction_full 0.991
_diffrn_reflns_point_group_measured_fraction_max 0.991
_diffrn_reflns_theta_full 25.000
_diffrn_reflns_theta_max 25.000
_diffrn_reflns_theta_min 1.373
_diffrn_source 'microfocus sealed X-ray tube'
_diffrn_source_type 'Incoatec I\ms'
_exptl_absorpt_coefficient_mu 3.565
_exptl_absorpt_correction_T_max 0.7465
_exptl_absorpt_correction_T_min 0.5216
_exptl_absorpt_correction_type multi-scan
_exptl_absorpt_process_details SADABS
_exptl_crystal_colour orange
_exptl_crystal_density_diffrn 2.080
_exptl_crystal_description plate
_exptl_crystal_F_000 808
_exptl_crystal_size_max 0.040
_exptl_crystal_size_mid 0.040
_exptl_crystal_size_min 0.010
_refine_diff_density_max 0.608
_refine_diff_density_min -0.603
_refine_diff_density_rms 0.123
_refine_ls_extinction_method none
_refine_ls_goodness_of_fit_ref 1.069
_refine_ls_hydrogen_treatment constr
_refine_ls_matrix_type full
_refine_ls_number_parameters 173
_refine_ls_number_reflns 2340
_refine_ls_number_restraints 0
_refine_ls_restrained_S_all 1.069
_refine_ls_R_factor_all 0.0503
_refine_ls_R_factor_gt 0.0297
_refine_ls_shift/su_max 0.000
_refine_ls_shift/su_mean 0.000
_refine_ls_structure_factor_coef Fsqd
_refine_ls_weighting_details 'w=1/[\s^2^(Fo^2^)+(0.0137P)^2^+2.0328P] where P=(Fo^2^+2Fc^2^)/3'
_refine_ls_weighting_scheme calc
_refine_ls_wR_factor_gt 0.0574
_refine_ls_wR_factor_ref 0.0669
_reflns_Friedel_coverage 0.000
_reflns_number_gt 1838
_reflns_number_total 2340
_reflns_threshold_expression 'I > 2\s(I)'
_cod_data_source_file d1ra05095h2.cif
_cod_data_source_block AT957_a
_cod_original_sg_symbol_H-M 'P 21/c'
_cod_database_code 7243441
_publcif_datablock.id {c9514825-69d4-4637-a60c-4ac32d0a20bb}

_shelx_shelxl_version_number 2018/3
_shelx_space_group_comment
;
The symmetry employed for this shelxl refinement is uniquely defined
by the following loop, which should always be used as a source of
symmetry information in preference to the above space-group names.
They are only intended as comments.
;
_shelx_estimated_absorpt_t_min 0.871
_shelx_estimated_absorpt_t_max 0.965
_publcif_funding_html
;
;

loop_
_space_group_symop_operation_xyz
'x, y, z'
'-x, y+1/2, -z+1/2'
'-x, -y, -z'
'x, -y-1/2, z-1/2'

loop_
_atom_site_label
_atom_site_type_symbol
_atom_site_fract_x
_atom_site_fract_y
_atom_site_fract_z
_atom_site_U_iso_or_equiv
_atom_site_adp_type
_atom_site_occupancy
_atom_site_site_symmetry_order
_atom_site_calc_flag
_atom_site_refinement_flags_posn
_atom_site_refinement_flags_adp
_atom_site_refinement_flags_occupancy
_atom_site_disorder_assembly
_atom_site_disorder_group
I6 I 0.06788(3) 0.65811(2) 0.94232(5) 0.02855(12) Uani 1 1 d . . . . .
Fe1 Fe 0.76547(5) 0.56916(4) 0.50159(9) 0.01797(17) Uani 1 1 d . . . . .
S1 S 0.41706(10) 0.70708(9) 1.10387(17) 0.0270(3) Uani 1 1 d . . . . .
N2 N 0.2797(3) 0.7183(3) 1.1099(5) 0.0243(10) Uani 1 1 d . . . . .
N4 N 0.3049(3) 0.6116(3) 0.8849(5) 0.0199(9) Uani 1 1 d . . . . .
C3 C 0.2390(4) 0.6637(3) 0.9885(6) 0.0211(11) Uani 1 1 d . . . . .
C5 C 0.4095(4) 0.6288(3) 0.9345(6) 0.0203(11) Uani 1 1 d . . . . .
C7 C 0.5039(4) 0.5904(3) 0.8535(6) 0.0213(11) Uani 1 1 d . . . . .
C8 C 0.5859(4) 0.5604(3) 0.7883(6) 0.0218(11) Uani 1 1 d . . . . .
C9 C 0.6839(4) 0.5225(3) 0.7173(6) 0.0203(11) Uani 1 1 d . . . . .
C10 C 0.6891(4) 0.4542(3) 0.5802(6) 0.0223(11) Uani 1 1 d . . . . .
H10 H 0.624218 0.424517 0.518798 0.027 Uiso 1 1 calc R U . . .
C11 C 0.8021(4) 0.4358(3) 0.5513(6) 0.0248(12) Uani 1 1 d . . . . .
H11 H 0.831053 0.391789 0.462869 0.030 Uiso 1 1 calc R U . . .
C12 C 0.8682(4) 0.4930(3) 0.6639(6) 0.0248(11) Uani 1 1 d . . . . .
H12 H 0.951239 0.495622 0.668469 0.030 Uiso 1 1 calc R U . . .
C13 C 0.7960(4) 0.5465(3) 0.7659(6) 0.0237(11) Uani 1 1 d . . . . .
H13 H 0.819132 0.592851 0.856159 0.028 Uiso 1 1 calc R U . . .
C14 C 0.6812(4) 0.6773(3) 0.3955(7) 0.0268(12) Uani 1 1 d . . . . .
H14 H 0.610059 0.702519 0.440012 0.032 Uiso 1 1 calc R U . . .
C15 C 0.7892(4) 0.7039(3) 0.4526(7) 0.0269(12) Uani 1 1 d . . . . .
H15 H 0.807760 0.751155 0.543467 0.032 Uiso 1 1 calc R U . . .
C16 C 0.8666(4) 0.6507(3) 0.3583(6) 0.0227(11) Uani 1 1 d . . . . .
H16 H 0.949305 0.654247 0.371164 0.027 Uiso 1 1 calc R U . . .
C17 C 0.8059(4) 0.5913(3) 0.2430(6) 0.0209(11) Uani 1 1 d . . . . .
H17 H 0.838545 0.546087 0.160659 0.025 Uiso 1 1 calc R U . . .
C18 C 0.6906(4) 0.6082(3) 0.2643(6) 0.0256(11) Uani 1 1 d . . . . .
H18 H 0.627863 0.576761 0.200612 0.031 Uiso 1 1 calc R U . . .

loop_
_atom_site_aniso_label
_atom_site_aniso_U_11
_atom_site_aniso_U_22
_atom_site_aniso_U_33
_atom_site_aniso_U_23
_atom_site_aniso_U_13
_atom_site_aniso_U_12
I6 0.02122(18) 0.0336(2) 0.0309(2) 0.00037(17) 0.00155(14) 0.00447(15)
Fe1 0.0202(4) 0.0186(4) 0.0151(4) 0.0004(3) 0.0007(3) -0.0001(3)
S1 0.0260(7) 0.0289(7) 0.0261(7) -0.0054(6) 0.0025(6) -0.0037(6)
N2 0.023(2) 0.028(2) 0.022(2) -0.0039(19) 0.0037(18) 0.0000(19)
N4 0.020(2) 0.023(2) 0.017(2) 0.0004(18) 0.0030(17) 0.0023(18)
C3 0.022(3) 0.024(3) 0.017(3) 0.008(2) 0.004(2) 0.001(2)
C5 0.022(2) 0.021(3) 0.018(3) 0.008(2) 0.005(2) 0.002(2)
C7 0.025(3) 0.020(3) 0.019(3) 0.004(2) 0.001(2) -0.004(2)
C8 0.026(3) 0.025(3) 0.014(3) 0.004(2) -0.004(2) -0.005(2)
C9 0.024(3) 0.025(3) 0.012(2) 0.002(2) 0.004(2) 0.002(2)
C10 0.028(3) 0.021(3) 0.017(3) 0.003(2) 0.000(2) -0.002(2)
C11 0.031(3) 0.021(3) 0.023(3) 0.005(2) 0.004(2) 0.007(2)
C12 0.022(2) 0.033(3) 0.020(3) 0.007(2) 0.003(2) 0.001(2)
C13 0.023(3) 0.031(3) 0.017(3) 0.002(2) -0.002(2) -0.001(2)
C14 0.026(3) 0.027(3) 0.028(3) 0.006(2) 0.006(2) 0.006(2)
C15 0.036(3) 0.019(3) 0.026(3) -0.002(2) 0.004(2) -0.005(2)
C16 0.027(3) 0.020(3) 0.021(3) 0.004(2) 0.002(2) -0.001(2)
C17 0.033(3) 0.018(3) 0.012(2) 0.007(2) 0.005(2) 0.004(2)
C18 0.030(3) 0.023(3) 0.023(3) 0.005(2) -0.005(2) 0.000(2)

loop_
_atom_type_symbol
_atom_type_description
_atom_type_scat_dispersion_real
_atom_type_scat_dispersion_imag
_atom_type_scat_source
C C 0.0033 0.0016 'International Tables Vol C Tables 4.2.6.8 and 6.1.1.4'
H H 0.0000 0.0000 'International Tables Vol C Tables 4.2.6.8 and 6.1.1.4'
Fe Fe 0.3463 0.8444 'International Tables Vol C Tables 4.2.6.8 and 6.1.1.4'
I I -0.4742 1.8119 'International Tables Vol C Tables 4.2.6.8 and 6.1.1.4'
N N 0.0061 0.0033 'International Tables Vol C Tables 4.2.6.8 and 6.1.1.4'
S S 0.1246 0.1234 'International Tables Vol C Tables 4.2.6.8 and 6.1.1.4'

loop_
_geom_angle_atom_site_label_1
_geom_angle_atom_site_label_2
_geom_angle_atom_site_label_3
_geom_angle
_geom_angle_site_symmetry_1
_geom_angle_site_symmetry_3
_geom_angle_publ_flag
C10 Fe1 C9 41.64(18) . . ?
C10 Fe1 C13 69.56(19) . . ?
C9 Fe1 C13 41.26(18) . . ?
C10 Fe1 C17 122.16(19) . . ?
C9 Fe1 C17 160.55(19) . . ?
C13 Fe1 C17 155.80(19) . . ?
C10 Fe1 C16 158.51(19) . . ?
C9 Fe1 C16 157.87(19) . . ?
C13 Fe1 C16 121.01(19) . . ?
C17 Fe1 C16 40.85(18) . . ?
C10 Fe1 C14 123.1(2) . . ?
C9 Fe1 C14 109.37(19) . . ?
C13 Fe1 C14 125.7(2) . . ?
C17 Fe1 C14 68.35(19) . . ?
C16 Fe1 C14 68.11(19) . . ?
C10 Fe1 C15 159.2(2) . . ?
C9 Fe1 C15 123.06(19) . . ?
C13 Fe1 C15 108.2(2) . . ?
C17 Fe1 C15 68.60(19) . . ?
C16 Fe1 C15 40.66(19) . . ?
C14 Fe1 C15 40.37(19) . . ?
C10 Fe1 C12 68.68(19) . . ?
C9 Fe1 C12 68.68(18) . . ?
C13 Fe1 C12 40.50(18) . . ?
C17 Fe1 C12 119.94(19) . . ?
C16 Fe1 C12 106.26(19) . . ?
C14 Fe1 C12 161.2(2) . . ?
C15 Fe1 C12 123.8(2) . . ?
C10 Fe1 C11 40.30(19) . . ?
C9 Fe1 C11 68.55(19) . . ?
C13 Fe1 C11 68.4(2) . . ?
C17 Fe1 C11 105.82(19) . . ?
C16 Fe1 C11 122.49(19) . . ?
C14 Fe1 C11 157.6(2) . . ?
C15 Fe1 C11 159.6(2) . . ?
C12 Fe1 C11 40.61(19) . . ?
C10 Fe1 C18 107.2(2) . . ?
C9 Fe1 C18 125.1(2) . . ?
C13 Fe1 C18 162.5(2) . . ?
C17 Fe1 C18 40.61(19) . . ?
C16 Fe1 C18 68.38(19) . . ?
C14 Fe1 C18 40.68(19) . . ?
C15 Fe1 C18 68.4(2) . . ?
C12 Fe1 C18 155.8(2) . . ?
C11 Fe1 C18 120.9(2) . . ?
N2 S1 C5 93.0(2) . . ?
C3 N2 S1 106.0(3) . . ?
C5 N4 C3 107.0(4) . . ?
N2 C3 N4 122.3(4) . . ?
N2 C3 I6 119.6(3) . . ?
N4 C3 I6 118.0(3) . . ?
N4 C5 C7 124.4(4) . . ?
N4 C5 S1 111.6(3) . . ?
C7 C5 S1 123.9(4) . . ?
C8 C7 C5 177.5(5) . . ?
C7 C8 C9 177.6(5) . . ?
C8 C9 C13 126.2(4) . . ?
C8 C9 C10 126.5(4) . . ?
C13 C9 C10 107.3(4) . . ?
C8 C9 Fe1 125.8(3) . . ?
C13 C9 Fe1 69.4(3) . . ?
C10 C9 Fe1 69.0(2) . . ?
C11 C10 C9 107.7(4) . . ?
C11 C10 Fe1 70.9(3) . . ?
C9 C10 Fe1 69.3(3) . . ?
C11 C10 H10 126.1 . . ?
C9 C10 H10 126.1 . . ?
Fe1 C10 H10 126.1 . . ?
C10 C11 C12 108.7(4) . . ?
C10 C11 Fe1 68.8(3) . . ?
C12 C11 Fe1 69.5(3) . . ?
C10 C11 H11 125.6 . . ?
C12 C11 H11 125.6 . . ?
Fe1 C11 H11 125.6 . . ?
C13 C12 C11 108.2(4) . . ?
C13 C12 Fe1 69.1(3) . . ?
C11 C12 Fe1 69.9(3) . . ?
C13 C12 H12 125.9 . . ?
C11 C12 H12 125.9 . . ?
Fe1 C12 H12 125.9 . . ?
C12 C13 C9 108.0(4) . . ?
C12 C13 Fe1 70.4(3) . . ?
C9 C13 Fe1 69.3(3) . . ?
C12 C13 H13 126.0 . . ?
C9 C13 H13 126.0 . . ?
Fe1 C13 H13 126.0 . . ?
C15 C14 C18 108.7(4) . . ?
C15 C14 Fe1 70.0(3) . . ?
C18 C14 Fe1 70.1(3) . . ?
C15 C14 H14 125.6 . . ?
C18 C14 H14 125.6 . . ?
Fe1 C14 H14 125.6 . . ?
C14 C15 C16 107.6(4) . . ?
C14 C15 Fe1 69.7(3) . . ?
C16 C15 Fe1 69.2(3) . . ?
C14 C15 H15 126.2 . . ?
C16 C15 H15 126.2 . . ?
Fe1 C15 H15 126.2 . . ?
C15 C16 C17 108.2(4) . . ?
C15 C16 Fe1 70.1(3) . . ?
C17 C16 Fe1 69.5(3) . . ?
C15 C16 H16 125.9 . . ?
C17 C16 H16 125.9 . . ?
Fe1 C16 H16 125.9 . . ?
C18 C17 C16 108.1(4) . . ?
C18 C17 Fe1 70.4(3) . . ?
C16 C17 Fe1 69.6(3) . . ?
C18 C17 H17 126.0 . . ?
C16 C17 H17 126.0 . . ?
Fe1 C17 H17 126.0 . . ?
C17 C18 C14 107.3(4) . . ?
C17 C18 Fe1 69.0(3) . . ?
C14 C18 Fe1 69.3(3) . . ?
C17 C18 H18 126.3 . . ?
C14 C18 H18 126.3 . . ?
Fe1 C18 H18 126.3 . . ?

loop_
_geom_bond_atom_site_label_1
_geom_bond_atom_site_label_2
_geom_bond_distance
_geom_bond_site_symmetry_2
_geom_bond_publ_flag
I6 C3 2.083(5) . ?
Fe1 C10 2.032(5) . ?
Fe1 C9 2.037(4) . ?
Fe1 C13 2.038(5) . ?
Fe1 C17 2.040(4) . ?
Fe1 C16 2.042(5) . ?
Fe1 C14 2.049(5) . ?
Fe1 C15 2.053(5) . ?
Fe1 C12 2.054(5) . ?
Fe1 C11 2.060(5) . ?
Fe1 C18 2.060(5) . ?
S1 N2 1.664(4) . ?
S1 C5 1.723(5) . ?
N2 C3 1.306(6) . ?
N4 C5 1.329(6) . ?
N4 C3 1.366(6) . ?
C5 C7 1.422(6) . ?
C7 C8 1.199(6) . ?
C8 C9 1.423(7) . ?
C9 C13 1.436(6) . ?
C9 C10 1.446(6) . ?
C10 C11 1.410(7) . ?
C10 H10 1.0000 . ?
C11 C12 1.428(7) . ?
C11 H11 1.0000 . ?
C12 C13 1.417(7) . ?
C12 H12 1.0000 . ?
C13 H13 1.0000 . ?
C14 C15 1.416(7) . ?
C14 C18 1.429(7) . ?
C14 H14 1.0000 . ?
C15 C16 1.423(7) . ?
C15 H15 1.0000 . ?
C16 C17 1.425(7) . ?
C16 H16 1.0000 . ?
C17 C18 1.423(7) . ?
C17 H17 1.0000 . ?
C18 H18 1.0000 . ?

loop_
_geom_torsion_atom_site_label_1
_geom_torsion_atom_site_label_2
_geom_torsion_atom_site_label_3
_geom_torsion_atom_site_label_4
_geom_torsion
_geom_torsion_site_symmetry_1
_geom_torsion_site_symmetry_2
_geom_torsion_site_symmetry_3
_geom_torsion_site_symmetry_4
_geom_torsion_publ_flag
C5 S1 N2 C3 0.3(3) . . . . ?
S1 N2 C3 N4 -0.3(5) . . . . ?
S1 N2 C3 I6 -178.1(2) . . . . ?
C5 N4 C3 N2 0.1(6) . . . . ?
C5 N4 C3 I6 177.9(3) . . . . ?
C3 N4 C5 C7 -177.5(4) . . . . ?
C3 N4 C5 S1 0.1(5) . . . . ?
N2 S1 C5 N4 -0.2(4) . . . . ?
N2 S1 C5 C7 177.4(4) . . . . ?
C8 C9 C10 C11 -179.5(4) . . . . ?
C13 C9 C10 C11 1.8(5) . . . . ?
Fe1 C9 C10 C11 60.8(3) . . . . ?
C8 C9 C10 Fe1 119.7(5) . . . . ?
C13 C9 C10 Fe1 -59.1(3) . . . . ?
C9 C10 C11 C12 -1.7(5) . . . . ?
Fe1 C10 C11 C12 58.1(3) . . . . ?
C9 C10 C11 Fe1 -59.8(3) . . . . ?
C10 C11 C12 C13 1.0(5) . . . . ?
Fe1 C11 C12 C13 58.7(3) . . . . ?
C10 C11 C12 Fe1 -57.7(3) . . . . ?
C11 C12 C13 C9 0.2(5) . . . . ?
Fe1 C12 C13 C9 59.3(3) . . . . ?
C11 C12 C13 Fe1 -59.2(3) . . . . ?
C8 C9 C13 C12 -179.9(4) . . . . ?
C10 C9 C13 C12 -1.2(5) . . . . ?
Fe1 C9 C13 C12 -60.0(3) . . . . ?
C8 C9 C13 Fe1 -119.9(5) . . . . ?
C10 C9 C13 Fe1 58.8(3) . . . . ?
C18 C14 C15 C16 -0.5(5) . . . . ?
Fe1 C14 C15 C16 59.0(3) . . . . ?
C18 C14 C15 Fe1 -59.6(3) . . . . ?
C14 C15 C16 C17 0.0(5) . . . . ?
Fe1 C15 C16 C17 59.3(3) . . . . ?
C14 C15 C16 Fe1 -59.3(3) . . . . ?
C15 C16 C17 C18 0.6(5) . . . . ?
Fe1 C16 C17 C18 60.2(3) . . . . ?
C15 C16 C17 Fe1 -59.6(3) . . . . ?
C16 C17 C18 C14 -0.9(5) . . . . ?
Fe1 C17 C18 C14 58.8(3) . . . . ?
C16 C17 C18 Fe1 -59.7(3) . . . . ?
C15 C14 C18 C17 0.9(5) . . . . ?
Fe1 C14 C18 C17 -58.6(3) . . . . ?
C15 C14 C18 Fe1 59.5(3) . . . . ?
